data_4348374
loop_
_publ_author_name
'Datta, Amitabha'
'Das, Kuheli'
'Massera, Chiara'
'Clegg, Jack K.'
'Pfrunder, Michael C.'
'Garribba, Eugenio'
'Huang, Jui-Hsien'
'Sinha, Chittaranjan'
'Maji, Tapas Kumar'
'Akitsu, Takashiro'
'Orita, Shingo'

_publ_section_title
;
 A 2-D coordination polymer incorporating cobalt(ii), 2-sulfoterephthalate
 and the flexible bridging ligand 1,3-di(4-pyridyl)propane
;
_journal_issue 2
_journal_name_full 'Inorganic Chemistry Frontiers'
_journal_page_first 157
_journal_paper_doi 10.1039/C4QI00201F
_journal_volume 2
_journal_year 2015
_chemical_formula_moiety 'C34 H31 Co1.50 N4 O7 S'
_chemical_formula_sum 'C68 H62 Co3 N8 O14 S2'
_chemical_formula_weight 1456.16
_space_group_crystal_system triclinic
_space_group_IT_number 2
_space_group_name_Hall '-P 1'
_space_group_name_H-M_alt 'P -1'
_atom_sites_solution_hydrogens geom
_atom_sites_solution_primary direct
_atom_sites_solution_secondary difmap
_audit_creation_method SHELXL-2014
_audit_update_record
;
2014-05-18 deposited with the CCDC.
2014-12-08 downloaded from the CCDC.
;
_cell_angle_alpha 81.495(4)
_cell_angle_beta 83.114(4)
_cell_angle_gamma 72.479(5)
_cell_formula_units_Z 1
_cell_length_a 10.6094(6)
_cell_length_b 11.9098(6)
_cell_length_c 14.7412(7)
_cell_measurement_reflns_used 3175
_cell_measurement_temperature 331(2)
_cell_measurement_theta_max 28.2250
_cell_measurement_theta_min 3.5130
_cell_volume 1751.07(16)
_computing_cell_refinement
;
CrysAlis RED, Oxford Diffraction Ltd.,
Version 1.171.32.13 (release 29-11-2007 CrysAlis171 .NET)
(compiled Nov 29 2007,17:23:28)
;
_computing_data_collection
;
CrysAlis CCD, Oxford Diffraction Ltd.,
Version 1.171.32.13 (release 29-11-2007 CrysAlis171 .NET)
(compiled Nov 29 2007,17:23:28)
;
_computing_data_reduction
;
CrysAlis RED, Oxford Diffraction Ltd.,
Version 1.171.32.13 (release 29-11-2007 CrysAlis171 .NET)
(compiled Nov 29 2007,17:23:28)
;
_computing_molecular_graphics
;ORTEPIII (Farrugia, 1997)
WINGX-32 (Farrugia, 1999)
;
_computing_publication_material 'enCIFer 1.0 (CCDC, 2003)'
_computing_structure_refinement 'SHELXL-97 (Sheldrick, 1997)'
_computing_structure_solution 'SIR97 (Altomare, et. al. 1997)'
_diffrn_ambient_temperature 331(2)
_diffrn_detector_area_resol_mean 16.0774
_diffrn_measured_fraction_theta_full 0.998
_diffrn_measured_fraction_theta_max 0.849
_diffrn_measurement_device_type 'Oxford Diffraction Gemini'
_diffrn_measurement_method /w
_diffrn_radiation_type MoK\a
_diffrn_radiation_wavelength 0.71073
_diffrn_reflns_av_R_equivalents 0.0360
_diffrn_reflns_av_unetI/netI 0.0746
_diffrn_reflns_Laue_measured_fraction_full 0.998
_diffrn_reflns_Laue_measured_fraction_max 0.849
_diffrn_reflns_limit_h_max 14
_diffrn_reflns_limit_h_min -13
_diffrn_reflns_limit_k_max 15
_diffrn_reflns_limit_k_min -16
_diffrn_reflns_limit_l_max 19
_diffrn_reflns_limit_l_min -19
_diffrn_reflns_number 12842
_diffrn_reflns_point_group_measured_fraction_full 0.998
_diffrn_reflns_point_group_measured_fraction_max 0.849
_diffrn_reflns_theta_full 25.000
_diffrn_reflns_theta_max 28.841
_diffrn_reflns_theta_min 3.316
_diffrn_source 'Enhance (Mo) X-ray Source'
_exptl_absorpt_coefficient_mu 0.830
_exptl_absorpt_correction_T_max 1.00000
_exptl_absorpt_correction_T_min 0.90795
_exptl_absorpt_correction_type multi-scan
_exptl_absorpt_process_details
;
CrysAlisPro, Agilent Technologies,
Version 1.171.36.32 (release 02-08-2013 CrysAlis171 .NET)
(compiled Aug  2 2013,16:46:58)
Empirical absorption correction using spherical harmonics,
 implemented in SCALE3 ABSPACK scaling algorithm.
;
_exptl_crystal_colour 'dark pink'
_exptl_crystal_density_diffrn 1.381
_exptl_crystal_description prismatic
_exptl_crystal_F_000 751
_exptl_crystal_size_max 0.32
_exptl_crystal_size_mid 0.24
_exptl_crystal_size_min 0.07
_refine_diff_density_max 0.467
_refine_diff_density_min -0.397
_refine_diff_density_rms 0.060
_refine_ls_extinction_method none
_refine_ls_goodness_of_fit_ref 1.008
_refine_ls_hydrogen_treatment constr
_refine_ls_matrix_type full
_refine_ls_number_parameters 520
_refine_ls_number_reflns 7787
_refine_ls_number_restraints 232
_refine_ls_restrained_S_all 1.008
_refine_ls_R_factor_all 0.0788
_refine_ls_R_factor_gt 0.0482
_refine_ls_shift/su_max 0.001
_refine_ls_shift/su_mean 0.000
_refine_ls_structure_factor_coef Fsqd
_refine_ls_weighting_details 'w=1/[\s^2^(Fo^2^)+(0.0300P)^2^] where P=(Fo^2^+2Fc^2^)/3'
_refine_ls_weighting_scheme calc
_refine_ls_wR_factor_gt 0.0854
_refine_ls_wR_factor_ref 0.0966
_reflns_Friedel_coverage 0.000
_reflns_number_gt 5378
_reflns_number_total 7787
_reflns_threshold_expression 'I > 2\s(I)'
_cod_data_source_file c4qi00201f2.cif
_cod_data_source_block shelx
_cod_original_cell_volume 1751.07(17)
_cod_database_code 4348374
_shelx_space_group_comment
;
The symmetry employed for this shelxl refinement is uniquely defined
by the following loop, which should always be used as a source of
symmetry information in preference to the above space-group names.
They are only intended as comments.
;
_shelxl_version_number 2014-1

loop_
_space_group_symop_operation_xyz
'x, y, z'
'-x, -y, -z'

loop_
_atom_site_label
_atom_site_type_symbol
_atom_site_fract_x
_atom_site_fract_y
_atom_site_fract_z
_atom_site_U_iso_or_equiv
_atom_site_adp_type
_atom_site_occupancy
_atom_site_site_symmetry_order
_atom_site_calc_flag
_atom_site_refinement_flags_posn
_atom_site_refinement_flags_adp
_atom_site_refinement_flags_occupancy
_atom_site_disorder_assembly
_atom_site_disorder_group
C1 C -0.5228(2) 0.4914(2) 0.21461(19) 0.0291(6) Uani 1 1 d . . . . .
C2 C -0.3826(2) 0.4945(2) 0.22319(17) 0.0277(6) Uani 1 1 d . . . . .
C3 C -0.2678(2) 0.4160(2) 0.18613(17) 0.0274(6) Uani 1 1 d . . . . .
C4 C -0.3694(2) 0.5790(2) 0.27325(19) 0.0367(7) Uani 1 1 d . . . . .
H4 H -0.4451 0.6329 0.2967 0.044 Uiso 1 1 calc R U . . .
C5 C -0.1442(2) 0.4235(2) 0.20218(17) 0.0295(6) Uani 1 1 d . . . . .
H5 H -0.0681 0.3715 0.1774 0.035 Uiso 1 1 calc R U . . .
C6 C -0.2466(2) 0.5852(2) 0.28925(19) 0.0365(7) Uani 1 1 d . . . . .
H6 H -0.2404 0.6425 0.3237 0.044 Uiso 1 1 calc R U . . .
C7 C -0.1322(2) 0.5067(2) 0.25435(17) 0.0300(6) Uani 1 1 d . . . . .
C8 C 0.0006(3) 0.5111(2) 0.2772(2) 0.0350(6) Uani 1 1 d . . . . .
O1 O -0.56823(16) 0.50388(16) 0.13908(12) 0.0352(4) Uani 1 1 d . . . . .
O2 O -0.58898(17) 0.48379(17) 0.29202(12) 0.0393(5) Uani 1 1 d . . . . .
O3 O 0.10407(17) 0.46889(17) 0.22804(13) 0.0420(5) Uani 1 1 d . . . . .
O4 O 0.00479(17) 0.55902(18) 0.34757(14) 0.0449(5) Uani 1 1 d . . . . .
O5 O -0.32017(16) 0.36951(15) 0.03082(12) 0.0359(4) Uani 1 1 d . . . . .
O6 O -0.14421(19) 0.22672(18) 0.11090(15) 0.0588(6) Uani 1 1 d . . . . .
O7 O -0.3744(2) 0.25117(17) 0.17069(14) 0.0539(6) Uani 1 1 d . . . . .
S1 S -0.27773(7) 0.30486(6) 0.12061(5) 0.03661(18) Uani 1 1 d . . . . .
Co1 Co 0.21472(3) 0.52462(3) 0.32479(2) 0.02983(11) Uani 1 1 d . . . . .
Co2 Co -0.5000 0.5000 0.0000 0.03003(13) Uani 1 2 d S . P . .
C22_a C 0.3441(11) 0.6100(9) 0.4699(8) 0.039(3) Uiso 0.5 1 d D . P A 1
H22_a H 0.4242 0.5700 0.4406 0.047 Uiso 0.5 1 calc R U P A 1
C23_a C 0.1217(9) 0.6470(8) 0.4976(6) 0.037(3) Uiso 0.5 1 d D . P A 1
H23_a H 0.0434 0.6323 0.4879 0.045 Uiso 0.5 1 calc R U P A 1
C24_a C 0.3461(9) 0.6853(8) 0.5318(6) 0.037(2) Uiso 0.5 1 d D . P A 1
H24_a H 0.4265 0.6940 0.5439 0.045 Uiso 0.5 1 calc R U P A 1
C25_a C 0.1146(10) 0.7240(8) 0.5597(6) 0.043(2) Uiso 0.5 1 d D . P A 1
H25_a H 0.0340 0.7598 0.5907 0.052 Uiso 0.5 1 calc R U P A 1
C26_a C 0.2301(10) 0.7477(9) 0.5757(8) 0.036(4) Uiso 0.5 1 d D . P A 1
C27_a C 0.2342(9) 0.8352(6) 0.6380(5) 0.0335(19) Uiso 0.5 1 d D . P A 1
H27A_a H 0.3208 0.8115 0.6620 0.040 Uiso 0.5 1 calc R U P A 1
H27B_a H 0.1688 0.8335 0.6898 0.040 Uiso 0.5 1 calc R U P A 1
C28_a C 0.2067(10) 0.9632(6) 0.5890(5) 0.038(2) Uiso 0.5 1 d D . P A 1
H28A_a H 0.1310 0.9806 0.5528 0.046 Uiso 0.5 1 calc R U P A 1
H28B_a H 0.1846 1.0183 0.6347 0.046 Uiso 0.5 1 calc R U P A 1
C29_a C 0.3215(10) 0.9804(7) 0.5285(7) 0.053(3) Uiso 0.5 1 d D . P A 1
H29A_a H 0.3425 0.9258 0.4824 0.064 Uiso 0.5 1 calc R U P A 1
H29B_a H 0.3973 0.9613 0.5646 0.064 Uiso 0.5 1 calc R U P A 1
C30_a C 0.2983(8) 1.1070(6) 0.4799(5) 0.032(2) Uiso 0.5 1 d D . P A 1
C31_a C 0.3361(10) 1.1326(8) 0.3898(6) 0.058(3) Uiso 0.5 1 d D . P A 1
H31_a H 0.3759 1.0704 0.3548 0.070 Uiso 0.5 1 calc R U P A 1
C32_a C 0.2579(9) 1.2019(6) 0.5278(6) 0.045(2) Uiso 0.5 1 d D . P A 1
H32_a H 0.2423 1.1904 0.5914 0.054 Uiso 0.5 1 calc R U P A 1
C33_a C 0.3175(10) 1.2491(7) 0.3476(7) 0.045(3) Uiso 0.5 1 d D . P A 1
H33_a H 0.3473 1.2623 0.2862 0.054 Uiso 0.5 1 calc R U P A 1
C34_a C 0.2394(9) 1.3153(7) 0.4835(7) 0.044(3) Uiso 0.5 1 d D . P A 1
H34_a H 0.2121 1.3776 0.5195 0.053 Uiso 0.5 1 calc R U P A 1
N3_a N 0.2327(11) 0.5912(12) 0.4497(9) 0.037(3) Uiso 0.5 1 d D U P A 1
N4_a N 0.2576(12) 1.3416(8) 0.3939(7) 0.028(4) Uiso 0.5 1 d D . P A 1
C22B_b C 0.3226(12) 0.5952(12) 0.4880(8) 0.027(4) Uiso 0.25 1 d D . P A 2
H22B_b H 0.4007 0.5384 0.4717 0.032 Uiso 0.25 1 calc R U P A 2
C23B_b C 0.1017(11) 0.6816(11) 0.4757(8) 0.026(3) Uiso 0.25 1 d D . P A 2
H23B_b H 0.0239 0.6849 0.4509 0.031 Uiso 0.25 1 calc R U P A 2
C24B_b C 0.3238(12) 0.6675(11) 0.5523(8) 0.029(4) Uiso 0.25 1 d D . P A 2
H24B_b H 0.4020 0.6597 0.5783 0.035 Uiso 0.25 1 calc R U P A 2
C25B_b C 0.0954(13) 0.7556(12) 0.5374(10) 0.039(4) Uiso 0.25 1 d D . P A 2
H25B_b H 0.0148 0.8097 0.5531 0.047 Uiso 0.25 1 calc R U P A 2
C26B_b C 0.2081(15) 0.7522(14) 0.5783(13) 0.027(6) Uiso 0.25 1 d D . P A 2
C27B_b C 0.1901(13) 0.8465(10) 0.6415(8) 0.036(4) Uiso 0.25 1 d D . P A 2
H27C_b H 0.2682 0.8276 0.6754 0.043 Uiso 0.25 1 calc R U P A 2
H27D_b H 0.1148 0.8457 0.6857 0.043 Uiso 0.25 1 calc R U P A 2
C28B_b C 0.1677(16) 0.9720(12) 0.5887(11) 0.052(6) Uiso 0.25 1 d D . P A 2
H28C_b H 0.0838 0.9936 0.5612 0.063 Uiso 0.25 1 calc R U P A 2
H28D_b H 0.1596 1.0272 0.6328 0.063 Uiso 0.25 1 calc R U P A 2
C29B_b C 0.2693(15) 0.9873(11) 0.5171(12) 0.058(5) Uiso 0.25 1 d D . P A 2
H29C_b H 0.2694 0.9404 0.4685 0.070 Uiso 0.25 1 calc R U P A 2
H29D_b H 0.3549 0.9565 0.5424 0.070 Uiso 0.25 1 calc R U P A 2
C30B_b C 0.2524(14) 1.1160(10) 0.4749(10) 0.053(5) Uiso 0.25 1 d D . P A 2
C31B_b C 0.2817(11) 1.1354(9) 0.3836(8) 0.028(3) Uiso 0.25 1 d D . P A 2
H31B_b H 0.3092 1.0731 0.3477 0.033 Uiso 0.25 1 calc R U P A 2
C32B_b C 0.2104(16) 1.2135(10) 0.5235(10) 0.024(4) Uiso 0.25 1 d D . P A 2
H32B_b H 0.1846 1.2028 0.5860 0.029 Uiso 0.25 1 calc R U P A 2
C33B_b C 0.2694(16) 1.2517(10) 0.3449(10) 0.036(4) Uiso 0.25 1 d D . P A 2
H33B_b H 0.2805 1.2661 0.2812 0.043 Uiso 0.25 1 calc R U P A 2
C34B_b C 0.206(2) 1.3254(12) 0.4820(13) 0.021(5) Uiso 0.25 1 d D . P A 2
H34B_b H 0.1763 1.3889 0.5167 0.025 Uiso 0.25 1 calc R U P A 2
N3B_b N 0.2125(11) 0.6044(11) 0.4482(9) 0.028(4) Uiso 0.25 1 d D U P A 2
N4B_b N 0.243(2) 1.3446(15) 0.3932(13) 0.034(10) Uiso 0.25 1 d D . P A 2
C22C_c C 0.3579(17) 0.5914(16) 0.4635(12) 0.035(6) Uiso 0.25 1 d D . P A 3
H22C_c H 0.4308 0.5429 0.4325 0.042 Uiso 0.25 1 calc R U P A 3
C23C_c C 0.133(2) 0.662(2) 0.4944(15) 0.081(13) Uiso 0.25 1 d D . P A 3
H23C_c H 0.0477 0.6630 0.4847 0.097 Uiso 0.25 1 calc R U P A 3
C24C_c C 0.3782(13) 0.6614(12) 0.5231(9) 0.037(4) Uiso 0.25 1 d D . P A 3
H24C_c H 0.4645 0.6586 0.5319 0.045 Uiso 0.25 1 calc R U P A 3
C25C_c C 0.1471(14) 0.7354(14) 0.5556(11) 0.048(5) Uiso 0.25 1 d D . P A 3
H25C_c H 0.0731 0.7832 0.5861 0.057 Uiso 0.25 1 calc R U P A 3
C26C_c C 0.2742(13) 0.7355(10) 0.5702(8) 0.022(3) Uiso 0.25 1 d D . P A 3
C27C_c C 0.2882(14) 0.8223(10) 0.6303(9) 0.048(4) Uiso 0.25 1 d D . P A 3
H27E_c H 0.3773 0.7943 0.6503 0.058 Uiso 0.25 1 calc R U P A 3
H27F_c H 0.2277 0.8193 0.6848 0.058 Uiso 0.25 1 calc R U P A 3
C28C_c C 0.264(2) 0.9528(13) 0.5904(11) 0.088(7) Uiso 0.25 1 d D . P A 3
H28E_c H 0.1683 0.9884 0.5912 0.105 Uiso 0.25 1 calc R U P A 3
H28F_c H 0.2959 0.9916 0.6321 0.105 Uiso 0.25 1 calc R U P A 3
C29C_c C 0.3190(19) 0.9807(11) 0.5004(10) 0.044(4) Uiso 0.25 1 d D . P A 3
H29E_c H 0.2907 0.9380 0.4594 0.052 Uiso 0.25 1 calc R U P A 3
H29F_c H 0.4145 0.9486 0.5008 0.052 Uiso 0.25 1 calc R U P A 3
C30C_c C 0.2900(17) 1.1096(11) 0.4571(9) 0.034(5) Uiso 0.25 1 d D . P A 3
C31C_c C 0.3223(16) 1.1423(11) 0.3694(9) 0.025(4) Uiso 0.25 1 d D . P A 3
H31C_c H 0.3628 1.0844 0.3308 0.030 Uiso 0.25 1 calc R U P A 3
C32C_c C 0.231(3) 1.2027(14) 0.5107(12) 0.063(10) Uiso 0.25 1 d D . P A 3
H32C_c H 0.2055 1.1873 0.5728 0.075 Uiso 0.25 1 calc R U P A 3
C33C_c C 0.297(3) 1.2600(13) 0.3344(13) 0.048(8) Uiso 0.25 1 d D . P A 3
H33C_c H 0.3156 1.2772 0.2715 0.057 Uiso 0.25 1 calc R U P A 3
C34C_c C 0.212(3) 1.3189(16) 0.4690(12) 0.045(9) Uiso 0.25 1 d D . P A 3
H34C_c H 0.1690 1.3794 0.5050 0.054 Uiso 0.25 1 calc R U P A 3
N3C_c N 0.2351(19) 0.591(2) 0.4487(16) 0.035(5) Uiso 0.25 1 d D U P A 3
N4C_c N 0.250(3) 1.3503(14) 0.3829(13) 0.041(9) Uiso 0.25 1 d D . P A 3
C9_a C 0.1506(8) 0.7219(7) 0.1652(7) 0.035(3) Uiso 0.5 1 d D . P A 1
H9_a H 0.1353 0.6595 0.1414 0.042 Uiso 0.5 1 calc R U P A 1
C10_a C 0.2030(8) 0.7973(6) 0.2825(5) 0.0379(18) Uiso 0.5 1 d D . P A 1
H10_a H 0.2259 0.7886 0.3426 0.045 Uiso 0.5 1 calc R U P A 1
C11_a C 0.1425(17) 0.8250(8) 0.1081(8) 0.036(4) Uiso 0.5 1 d D . P A 1
H11_a H 0.1195 0.8305 0.0483 0.043 Uiso 0.5 1 calc R U P A 1
C12_a C 0.1951(8) 0.9038(6) 0.2283(5) 0.042(2) Uiso 0.5 1 d D . P A 1
H12_a H 0.2086 0.9659 0.2536 0.051 Uiso 0.5 1 calc R U P A 1
C13_a C 0.167(3) 0.9198(11) 0.1360(8) 0.038(7) Uiso 0.5 1 d D . P A 1
C14_a C 0.1530(12) 1.0346(8) 0.0734(6) 0.044(3) Uiso 0.5 1 d D . P A 1
H14A_a H 0.0594 1.0773 0.0730 0.053 Uiso 0.5 1 calc R U P A 1
H14B_a H 0.1956 1.0824 0.0997 0.053 Uiso 0.5 1 calc R U P A 1
C15_a C 0.2091(10) 1.0236(7) -0.0240(6) 0.039(2) Uiso 0.5 1 d D . P A 1
H15A_a H 0.1645 0.9788 -0.0519 0.047 Uiso 0.5 1 calc R U P A 1
H15B_a H 0.3024 0.9798 -0.0244 0.047 Uiso 0.5 1 calc R U P A 1
C16_a C 0.1942(8) 1.1434(7) -0.0815(5) 0.039(2) Uiso 0.5 1 d D . P A 1
H16A_a H 0.2232 1.1306 -0.1450 0.047 Uiso 0.5 1 calc R U P A 1
H16B_a H 0.1011 1.1880 -0.0790 0.047 Uiso 0.5 1 calc R U P A 1
C17_a C 0.2713(9) 1.2160(8) -0.0508(6) 0.041(4) Uiso 0.5 1 d D . P A 1
C18_a C 0.4018(9) 1.2019(7) -0.0829(6) 0.044(3) Uiso 0.5 1 d D . P A 1
H18_a H 0.4441 1.1431 -0.1205 0.053 Uiso 0.5 1 calc R U P A 1
C19_a C 0.2134(9) 1.3046(7) 0.0048(6) 0.048(3) Uiso 0.5 1 d D . P A 1
H19_a H 0.1254 1.3174 0.0280 0.057 Uiso 0.5 1 calc R U P A 1
C20_a C 0.4703(10) 1.2742(7) -0.0599(5) 0.040(3) Uiso 0.5 1 d D . P A 1
H20_a H 0.5584 1.2631 -0.0824 0.049 Uiso 0.5 1 calc R U P A 1
C21_a C 0.2873(8) 1.3746(7) 0.0256(7) 0.040(3) Uiso 0.5 1 d D . P A 1
H21_a H 0.2476 1.4340 0.0632 0.048 Uiso 0.5 1 calc R U P A 1
N1_a N 0.1786(16) 0.7052(8) 0.2515(8) 0.037(5) Uiso 0.5 1 d D . P A 1
N2_a N 0.4134(7) 1.3591(7) -0.0065(6) 0.029(3) Uiso 0.5 1 d D . P A 1
C9B_b C 0.177(3) 0.7110(12) 0.1544(9) 0.018(5) Uiso 0.25 1 d D . P A 2
H9B_b H 0.1583 0.6513 0.1293 0.022 Uiso 0.25 1 calc R U P A 2
C10B_b C 0.2532(11) 0.7740(9) 0.2686(8) 0.031(3) Uiso 0.25 1 d D . P A 2
H10B_b H 0.2930 0.7568 0.3239 0.037 Uiso 0.25 1 calc R U P A 2
C11B_b C 0.175(3) 0.8155(12) 0.0990(10) 0.027(6) Uiso 0.25 1 d D . P A 2
H11B_b H 0.1638 0.8204 0.0368 0.032 Uiso 0.25 1 calc R U P A 2
C12B_b C 0.2449(12) 0.8833(10) 0.2163(8) 0.034(3) Uiso 0.25 1 d D . P A 2
H12B_b H 0.2780 0.9376 0.2379 0.040 Uiso 0.25 1 calc R U P A 2
C13B_b C 0.188(2) 0.9124(13) 0.1327(12) 0.037(8) Uiso 0.25 1 d D . P A 2
C14B_b C 0.1910(15) 1.0264(11) 0.0726(9) 0.036(4) Uiso 0.25 1 d D . P A 2
H14C_b H 0.1016 1.0795 0.0710 0.043 Uiso 0.25 1 calc R U P A 2
H14D_b H 0.2440 1.0648 0.0994 0.043 Uiso 0.25 1 calc R U P A 2
C15B_b C 0.2467(15) 1.0057(11) -0.0228(9) 0.037(4) Uiso 0.25 1 d D . P A 2
H15C_b H 0.2033 0.9551 -0.0447 0.044 Uiso 0.25 1 calc R U P A 2
H15D_b H 0.3400 0.9627 -0.0210 0.044 Uiso 0.25 1 calc R U P A 2
C16B_b C 0.2337(12) 1.1161(10) -0.0925(8) 0.031(3) Uiso 0.25 1 d D . P A 2
H16C_b H 0.2762 1.0920 -0.1514 0.037 Uiso 0.25 1 calc R U P A 2
H16D_b H 0.1405 1.1545 -0.1003 0.037 Uiso 0.25 1 calc R U P A 2
C17B_b C 0.2944(12) 1.2046(11) -0.0650(10) 0.025(4) Uiso 0.25 1 d D . P A 2
C18B_b C 0.4284(12) 1.1851(11) -0.0661(11) 0.025(3) Uiso 0.25 1 d D . P A 2
H18B_b H 0.4860 1.1157 -0.0857 0.030 Uiso 0.25 1 calc R U P A 2
C19B_b C 0.2134(11) 1.3025(11) -0.0230(8) 0.017(3) Uiso 0.25 1 d D . P A 2
H19B_b H 0.1228 1.3129 -0.0103 0.020 Uiso 0.25 1 calc R U P A 2
C20B_b C 0.4780(16) 1.2667(13) -0.0389(17) 0.028(5) Uiso 0.25 1 d D . P A 2
H20B_b H 0.5694 1.2486 -0.0375 0.034 Uiso 0.25 1 calc R U P A 2
C21B_b C 0.2723(13) 1.3840(13) -0.0008(10) 0.029(3) Uiso 0.25 1 d D . P A 2
H21B_b H 0.2177 1.4508 0.0245 0.035 Uiso 0.25 1 calc R U P A 2
N1B_b N 0.2046(17) 0.6915(10) 0.2413(9) 0.026(4) Uiso 0.25 1 d D . P A 2
N2B_b N 0.4021(15) 1.3720(16) -0.0138(14) 0.034(7) Uiso 0.25 1 d D . P A 2
C9C_c C 0.182(3) 0.7153(18) 0.1654(15) 0.048(10) Uiso 0.25 1 d D . P A 3
H9C_c H 0.1894 0.6483 0.1373 0.057 Uiso 0.25 1 calc R U P A 3
C10C_c C 0.1492(14) 0.8061(11) 0.2912(9) 0.048(4) Uiso 0.25 1 d D . P A 3
H10C_c H 0.1251 0.8048 0.3540 0.058 Uiso 0.25 1 calc R U P A 3
C11C_c C 0.161(6) 0.824(2) 0.1098(17) 0.056(17) Uiso 0.25 1 d D . P A 3
H11C_c H 0.1481 0.8287 0.0479 0.067 Uiso 0.25 1 calc R U P A 3
C12C_c C 0.1404(14) 0.9135(11) 0.2407(8) 0.045(4) Uiso 0.25 1 d D . P A 3
H12C_c H 0.1201 0.9812 0.2703 0.054 Uiso 0.25 1 calc R U P A 3
C13C_c C 0.161(4) 0.9226(16) 0.1471(10) 0.038(9) Uiso 0.25 1 d D . P A 3
C14C_c C 0.1540(18) 1.0439(11) 0.0957(8) 0.029(4) Uiso 0.25 1 d D . P A 3
H14E_c H 0.0679 1.0981 0.1111 0.035 Uiso 0.25 1 calc R U P A 3
H14F_c H 0.2208 1.0729 0.1161 0.035 Uiso 0.25 1 calc R U P A 3
C15C_c C 0.1745(15) 1.0447(11) -0.0063(8) 0.044(4) Uiso 0.25 1 d D . P A 3
H15E_c H 0.1138 1.0079 -0.0257 0.052 Uiso 0.25 1 calc R U P A 3
H15F_c H 0.2639 0.9965 -0.0218 0.052 Uiso 0.25 1 calc R U P A 3
C16C_c C 0.1543(12) 1.1681(10) -0.0610(8) 0.036(3) Uiso 0.25 1 d D . P A 3
H16E_c H 0.1684 1.1594 -0.1261 0.044 Uiso 0.25 1 calc R U P A 3
H16F_c H 0.0631 1.2147 -0.0489 0.044 Uiso 0.25 1 calc R U P A 3
C17C_c C 0.2446(12) 1.2354(11) -0.0391(8) 0.017(3) Uiso 0.25 1 d D . P A 3
C18C_c C 0.3797(13) 1.2032(12) -0.0565(11) 0.036(4) Uiso 0.25 1 d D . P A 3
H18C_c H 0.4239 1.1317 -0.0794 0.043 Uiso 0.25 1 calc R U P A 3
C19C_c C 0.1895(12) 1.3348(11) 0.0057(10) 0.030(4) Uiso 0.25 1 d D . P A 3
H19C_c H 0.0988 1.3580 0.0221 0.036 Uiso 0.25 1 calc R U P A 3
C20C_c C 0.4508(16) 1.2790(16) -0.0396(18) 0.040(6) Uiso 0.25 1 d D . P A 3
H20C_c H 0.5403 1.2617 -0.0600 0.048 Uiso 0.25 1 calc R U P A 3
C21C_c C 0.2668(13) 1.3996(14) 0.0261(12) 0.030(4) Uiso 0.25 1 d D . P A 3
H21C_c H 0.2252 1.4650 0.0573 0.036 Uiso 0.25 1 calc R U P A 3
N1C_c N 0.191(4) 0.7009(14) 0.2552(14) 0.033(10) Uiso 0.25 1 d D . P A 3
N2C_c N 0.3956(12) 1.3766(11) 0.0052(9) 0.025(4) Uiso 0.25 1 d D . P A 3

loop_
_atom_site_aniso_label
_atom_site_aniso_U_11
_atom_site_aniso_U_22
_atom_site_aniso_U_33
_atom_site_aniso_U_23
_atom_site_aniso_U_13
_atom_site_aniso_U_12
C1 0.0225(13) 0.0313(14) 0.0343(15) -0.0015(13) -0.0031(12) -0.0098(11)
C2 0.0232(13) 0.0340(14) 0.0290(14) -0.0024(13) -0.0061(11) -0.0119(11)
C3 0.0249(13) 0.0308(14) 0.0267(14) 0.0001(12) -0.0062(11) -0.0087(11)
C4 0.0242(14) 0.0433(17) 0.0432(17) -0.0130(15) -0.0005(13) -0.0077(12)
C5 0.0221(13) 0.0354(15) 0.0305(14) -0.0019(13) -0.0056(11) -0.0071(11)
C6 0.0317(15) 0.0407(16) 0.0431(17) -0.0144(15) -0.0056(13) -0.0141(13)
C7 0.0235(13) 0.0413(15) 0.0277(14) 0.0029(13) -0.0063(11) -0.0149(12)
C8 0.0296(15) 0.0416(17) 0.0389(16) 0.0006(15) -0.0079(13) -0.0186(13)
O1 0.0253(10) 0.0505(12) 0.0323(10) -0.0006(10) -0.0094(8) -0.0138(8)
O2 0.0251(10) 0.0606(13) 0.0340(11) -0.0006(10) -0.0023(9) -0.0173(9)
O3 0.0245(10) 0.0590(13) 0.0458(12) -0.0077(11) -0.0005(9) -0.0173(9)
O4 0.0312(11) 0.0652(14) 0.0472(13) -0.0141(12) -0.0091(9) -0.0212(10)
O5 0.0347(11) 0.0403(11) 0.0315(10) -0.0043(9) -0.0122(8) -0.0055(8)
O6 0.0484(13) 0.0507(13) 0.0707(16) -0.0280(13) -0.0307(11) 0.0153(10)
O7 0.0720(15) 0.0473(12) 0.0550(14) 0.0079(11) -0.0201(12) -0.0366(11)
S1 0.0377(4) 0.0328(4) 0.0404(4) -0.0052(4) -0.0178(3) -0.0059(3)
Co1 0.02325(19) 0.0373(2) 0.0327(2) -0.00321(18) -0.00493(16) -0.01391(15)
Co2 0.0277(3) 0.0339(3) 0.0312(3) 0.0002(2) -0.0095(2) -0.0123(2)

loop_
_atom_type_symbol
_atom_type_description
_atom_type_scat_dispersion_real
_atom_type_scat_dispersion_imag
_atom_type_scat_source
C C 0.0033 0.0016 'International Tables Vol C Tables 4.2.6.8 and 6.1.1.4'
H H 0.0000 0.0000 'International Tables Vol C Tables 4.2.6.8 and 6.1.1.4'
N N 0.0061 0.0033 'International Tables Vol C Tables 4.2.6.8 and 6.1.1.4'
O O 0.0106 0.0060 'International Tables Vol C Tables 4.2.6.8 and 6.1.1.4'
S S 0.1246 0.1234 'International Tables Vol C Tables 4.2.6.8 and 6.1.1.4'
Co Co 0.3494 0.9721 'International Tables Vol C Tables 4.2.6.8 and 6.1.1.4'

loop_
_geom_angle_atom_site_label_1
_geom_angle_atom_site_label_2
_geom_angle_atom_site_label_3
_geom_angle
_geom_angle_site_symmetry_1
_geom_angle_site_symmetry_3
O1 C1 O2 124.7(2) . .
O1 C1 C2 122.2(2) . .
O2 C1 C2 113.0(2) . .
C4 C2 C3 118.7(2) . .
C4 C2 C1 116.8(2) . .
C3 C2 C1 124.5(2) . .
C5 C3 C2 119.4(2) . .
C5 C3 S1 119.57(18) . .
C2 C3 S1 120.97(18) . .
C6 C4 C2 121.4(2) . .
C6 C4 H4 119.3 . .
C2 C4 H4 119.3 . .
C7 C5 C3 121.4(2) . .
C7 C5 H5 119.3 . .
C3 C5 H5 119.3 . .
C4 C6 C7 120.5(2) . .
C4 C6 H6 119.8 . .
C7 C6 H6 119.8 . .
C5 C7 C6 118.6(2) . .
C5 C7 C8 122.0(2) . .
C6 C7 C8 119.4(2) . .
O3 C8 O4 120.8(2) . .
O3 C8 C7 121.1(2) . .
O4 C8 C7 118.1(2) . .
O3 C8 Co1 62.76(13) . .
O4 C8 Co1 58.07(13) . .
C7 C8 Co1 176.2(2) . .
C1 O1 Co2 138.85(16) . .
C1 O2 Co1 130.97(18) . 1_455
C8 O3 Co1 87.40(15) . .
C8 O4 Co1 91.67(15) . .
S1 O5 Co2 129.23(10) . .
O7 S1 O6 115.39(14) . .
O7 S1 O5 112.85(12) . .
O6 S1 O5 110.90(12) . .
O7 S1 C3 106.42(12) . .
O6 S1 C3 105.38(11) . .
O5 S1 C3 104.95(11) . .
O2 Co1 N4C_c 86.0(7) 1_655 1_545
O2 Co1 O4 173.98(7) 1_655 .
N4C_c Co1 O4 92.8(8) 1_545 .
O2 Co1 N1C_c 90.2(11) 1_655 .
N4C_c Co1 N1C_c 175.2(10) 1_545 .
O4 Co1 N1C_c 90.7(11) . .
O2 Co1 N3C_c 91.3(5) 1_655 .
N4C_c Co1 N3C_c 95.2(9) 1_545 .
O4 Co1 N3C_c 94.7(5) . .
N1C_c Co1 N3C_c 87.8(8) . .
O2 Co1 N1B_b 85.9(4) 1_655 .
O4 Co1 N1B_b 94.5(4) . .
O2 Co1 N3_a 92.0(3) 1_655 .
O4 Co1 N3_a 94.0(3) . .
O2 Co1 N3B_b 97.1(3) 1_655 .
O4 Co1 N3B_b 89.0(3) . .
N1B_b Co1 N3B_b 90.6(5) . .
O2 Co1 N4B_b 88.7(6) 1_655 1_545
O4 Co1 N4B_b 90.4(6) . 1_545
N1B_b Co1 N4B_b 172.0(6) . 1_545
N3B_b Co1 N4B_b 95.9(6) . 1_545
O2 Co1 N4_a 84.9(3) 1_655 1_545
O4 Co1 N4_a 94.2(3) . 1_545
N3_a Co1 N4_a 91.6(4) . 1_545
O2 Co1 N1_a 93.1(4) 1_655 .
O4 Co1 N1_a 87.6(4) . .
N3_a Co1 N1_a 89.7(5) . .
N4_a Co1 N1_a 177.7(5) 1_545 .
O2 Co1 O3 113.87(7) 1_655 .
N4C_c Co1 O3 83.1(7) 1_545 .
O4 Co1 O3 60.11(7) . .
N1C_c Co1 O3 95.8(7) . .
N3C_c Co1 O3 154.5(5) . .
N1B_b Co1 O3 92.7(4) . .
N3_a Co1 O3 153.8(3) . .
N3B_b Co1 O3 149.1(3) . .
N4B_b Co1 O3 84.2(6) 1_545 .
N4_a Co1 O3 86.8(3) 1_545 .
N1_a Co1 O3 92.9(3) . .
N2C_c Co2 N2C_c 180.0(8) 2_575 1_445
N2C_c Co2 O1 83.8(4) 2_575 2_465
N2C_c Co2 O1 96.2(4) 1_445 2_465
N2C_c Co2 O1 96.2(4) 2_575 .
N2C_c Co2 O1 83.8(4) 1_445 .
O1 Co2 O1 180.0 2_465 .
N2C_c Co2 O5 93.6(4) 2_575 2_465
N2C_c Co2 O5 86.4(4) 1_445 2_465
O1 Co2 O5 92.52(7) 2_465 2_465
O1 Co2 O5 87.48(7) . 2_465
N2C_c Co2 O5 86.4(4) 2_575 .
N2C_c Co2 O5 93.6(4) 1_445 .
O1 Co2 O5 87.48(7) 2_465 .
O1 Co2 O5 92.52(7) . .
O5 Co2 O5 180.0 2_465 .
O1 Co2 N2B_b 91.5(5) 2_465 2_575
O1 Co2 N2B_b 88.5(5) . 2_575
O5 Co2 N2B_b 93.2(5) 2_465 2_575
O5 Co2 N2B_b 86.8(5) . 2_575
O1 Co2 N2B_b 88.5(5) 2_465 1_445
O1 Co2 N2B_b 91.5(5) . 1_445
O5 Co2 N2B_b 86.8(5) 2_465 1_445
O5 Co2 N2B_b 93.2(5) . 1_445
N2B_b Co2 N2B_b 180.0(11) 2_575 1_445
O1 Co2 N2_a 90.2(2) 2_465 1_445
O1 Co2 N2_a 89.8(2) . 1_445
O5 Co2 N2_a 91.4(2) 2_465 1_445
O5 Co2 N2_a 88.6(2) . 1_445
O1 Co2 N2_a 89.8(2) 2_465 2_575
O1 Co2 N2_a 90.2(2) . 2_575
O5 Co2 N2_a 88.6(2) 2_465 2_575
O5 Co2 N2_a 91.4(2) . 2_575
N2_a Co2 N2_a 180.0(5) 1_445 2_575
N3_a C22_a C24_a 123.5(9) . .
N3_a C22_a H22_a 118.3 . .
C24_a C22_a H22_a 118.3 . .
N3_a C23_a C25_a 125.1(9) . .
N3_a C23_a H23_a 117.4 . .
C25_a C23_a H23_a 117.4 . .
C26_a C24_a C22_a 120.4(8) . .
C26_a C24_a H24_a 119.8 . .
C22_a C24_a H24_a 119.8 . .
C23_a C25_a C26_a 118.7(8) . .
C23_a C25_a H25_a 120.6 . .
C26_a C25_a H25_a 120.6 . .
C24_a C26_a C25_a 116.9(7) . .
C24_a C26_a C27_a 119.3(8) . .
C25_a C26_a C27_a 123.8(8) . .
C26_a C27_a C28_a 112.8(7) . .
C26_a C27_a H27A_a 109.0 . .
C28_a C27_a H27A_a 109.0 . .
C26_a C27_a H27B_a 109.0 . .
C28_a C27_a H27B_a 109.0 . .
H27A_a C27_a H27B_a 107.8 . .
C29_a C28_a C27_a 111.9(7) . .
C29_a C28_a H28A_a 109.2 . .
C27_a C28_a H28A_a 109.2 . .
C29_a C28_a H28B_a 109.2 . .
C27_a C28_a H28B_a 109.2 . .
H28A_a C28_a H28B_a 107.9 . .
C28_a C29_a C30_a 113.2(7) . .
C28_a C29_a H29A_a 108.9 . .
C30_a C29_a H29A_a 108.9 . .
C28_a C29_a H29B_a 108.9 . .
C30_a C29_a H29B_a 108.9 . .
H29A_a C29_a H29B_a 107.7 . .
C32_a C30_a C31_a 114.3(6) . .
C32_a C30_a C29_a 121.4(7) . .
C31_a C30_a C29_a 123.5(7) . .
C30_a C31_a C33_a 122.4(8) . .
C30_a C31_a H31_a 118.8 . .
C33_a C31_a H31_a 118.8 . .
C30_a C32_a C34_a 120.9(7) . .
C30_a C32_a H32_a 119.5 . .
C34_a C32_a H32_a 119.5 . .
N4_a C33_a C31_a 121.3(9) . .
N4_a C33_a H33_a 119.4 . .
C31_a C33_a H33_a 119.4 . .
N4_a C34_a C32_a 124.5(9) . .
N4_a C34_a H34_a 117.7 . .
C32_a C34_a H34_a 117.7 . .
C23_a N3_a C22_a 115.1(10) . .
C23_a N3_a Co1 118.5(7) . .
C22_a N3_a Co1 123.8(7) . .
C34_a N4_a C33_a 115.0(9) . .
C34_a N4_a Co1 123.5(6) . 1_565
C33_a N4_a Co1 121.2(7) . 1_565
N3B_b C22B_b C24B_b 121.8(11) . .
N3B_b C22B_b H22B_b 119.1 . .
C24B_b C22B_b H22B_b 119.1 . .
N3B_b C23B_b C25B_b 123.4(11) . .
N3B_b C23B_b H23B_b 118.3 . .
C25B_b C23B_b H23B_b 118.3 . .
C22B_b C24B_b C26B_b 120.0(11) . .
C22B_b C24B_b H24B_b 120.0 . .
C26B_b C24B_b H24B_b 120.0 . .
C23B_b C25B_b C26B_b 120.7(11) . .
C23B_b C25B_b H25B_b 119.7 . .
C26B_b C25B_b H25B_b 119.7 . .
C24B_b C26B_b C25B_b 115.9(10) . .
C24B_b C26B_b C27B_b 128.4(12) . .
C25B_b C26B_b C27B_b 115.5(11) . .
C26B_b C27B_b C28B_b 112.6(12) . .
C26B_b C27B_b H27C_b 109.1 . .
C28B_b C27B_b H27C_b 109.1 . .
C26B_b C27B_b H27D_b 109.1 . .
C28B_b C27B_b H27D_b 109.1 . .
H27C_b C27B_b H27D_b 107.8 . .
C29B_b C28B_b C27B_b 116.1(12) . .
C29B_b C28B_b H28C_b 108.3 . .
C27B_b C28B_b H28C_b 108.3 . .
C29B_b C28B_b H28D_b 108.3 . .
C27B_b C28B_b H28D_b 108.3 . .
H28C_b C28B_b H28D_b 107.4 . .
C28B_b C29B_b C30B_b 114.4(11) . .
C28B_b C29B_b H29C_b 108.7 . .
C30B_b C29B_b H29C_b 108.7 . .
C28B_b C29B_b H29D_b 108.7 . .
C30B_b C29B_b H29D_b 108.7 . .
H29C_b C29B_b H29D_b 107.6 . .
C31B_b C30B_b C32B_b 117.7(10) . .
C31B_b C30B_b C29B_b 117.3(11) . .
C32B_b C30B_b C29B_b 125.0(12) . .
C30B_b C31B_b C33B_b 117.7(10) . .
C30B_b C31B_b H31B_b 121.1 . .
C33B_b C31B_b H31B_b 121.1 . .
C34B_b C32B_b C30B_b 121.8(13) . .
C34B_b C32B_b H32B_b 119.1 . .
C30B_b C32B_b H32B_b 119.1 . .
N4B_b C33B_b C31B_b 124.6(13) . .
N4B_b C33B_b H33B_b 117.7 . .
C31B_b C33B_b H33B_b 117.7 . .
N4B_b C34B_b C32B_b 121.1(14) . .
N4B_b C34B_b H34B_b 119.4 . .
C32B_b C34B_b H34B_b 119.4 . .
C23B_b N3B_b C22B_b 118.0(11) . .
C23B_b N3B_b Co1 118.0(9) . .
C22B_b N3B_b Co1 122.9(9) . .
C34B_b N4B_b C33B_b 116.3(15) . .
C34B_b N4B_b Co1 120.7(10) . 1_565
C33B_b N4B_b Co1 121.4(12) . 1_565
N3C_c C22C_c C24C_c 121.6(14) . .
N3C_c C22C_c H22C_c 119.2 . .
C24C_c C22C_c H22C_c 119.2 . .
N3C_c C23C_c C25C_c 123.6(16) . .
N3C_c C23C_c H23C_c 118.2 . .
C25C_c C23C_c H23C_c 118.2 . .
C22C_c C24C_c C26C_c 121.7(12) . .
C22C_c C24C_c H24C_c 119.1 . .
C26C_c C24C_c H24C_c 119.1 . .
C23C_c C25C_c C26C_c 118.7(13) . .
C23C_c C25C_c H25C_c 120.7 . .
C26C_c C25C_c H25C_c 120.7 . .
C24C_c C26C_c C25C_c 116.9(10) . .
C24C_c C26C_c C27C_c 124.7(11) . .
C25C_c C26C_c C27C_c 118.2(11) . .
C26C_c C27C_c C28C_c 118.7(11) . .
C26C_c C27C_c H27E_c 107.6 . .
C28C_c C27C_c H27E_c 107.6 . .
C26C_c C27C_c H27F_c 107.6 . .
C28C_c C27C_c H27F_c 107.6 . .
H27E_c C27C_c H27F_c 107.1 . .
C29C_c C28C_c C27C_c 119.1(13) . .
C29C_c C28C_c H28E_c 107.5 . .
C27C_c C28C_c H28E_c 107.5 . .
C29C_c C28C_c H28F_c 107.5 . .
C27C_c C28C_c H28F_c 107.5 . .
H28E_c C28C_c H28F_c 107.0 . .
C28C_c C29C_c C30C_c 120.1(11) . .
C28C_c C29C_c H29E_c 107.3 . .
C30C_c C29C_c H29E_c 107.3 . .
C28C_c C29C_c H29F_c 107.3 . .
C30C_c C29C_c H29F_c 107.3 . .
H29E_c C29C_c H29F_c 106.9 . .
C31C_c C30C_c C32C_c 115.4(11) . .
C31C_c C30C_c C29C_c 123.9(11) . .
C32C_c C30C_c C29C_c 120.7(12) . .
C30C_c C31C_c C33C_c 121.6(12) . .
C30C_c C31C_c H31C_c 119.2 . .
C33C_c C31C_c H31C_c 119.2 . .
C34C_c C32C_c C30C_c 118.6(15) . .
C34C_c C32C_c H32C_c 120.7 . .
C30C_c C32C_c H32C_c 120.7 . .
N4C_c C33C_c C31C_c 125.3(15) . .
N4C_c C33C_c H33C_c 117.4 . .
C31C_c C33C_c H33C_c 117.4 . .
N4C_c C34C_c C32C_c 125.5(16) . .
N4C_c C34C_c H34C_c 117.2 . .
C32C_c C34C_c H34C_c 117.2 . .
C23C_c N3C_c C22C_c 117.4(16) . .
C23C_c N3C_c Co1 122.6(12) . .
C22C_c N3C_c Co1 116.8(12) . .
C34C_c N4C_c C33C_c 113.2(14) . .
C34C_c N4C_c Co1 123.5(12) . 1_565
C33C_c N4C_c Co1 122.8(13) . 1_565
N1_a C9_a C11_a 124.3(9) . .
N1_a C9_a H9_a 117.8 . .
C11_a C9_a H9_a 117.8 . .
N1_a C10_a C12_a 122.5(7) . .
N1_a C10_a H10_a 118.7 . .
C12_a C10_a H10_a 118.7 . .
C13_a C11_a C9_a 122.0(9) . .
C13_a C11_a H11_a 119.0 . .
C9_a C11_a H11_a 119.0 . .
C10_a C12_a C13_a 121.1(7) . .
C10_a C12_a H12_a 119.5 . .
C13_a C12_a H12_a 119.5 . .
C11_a C13_a C12_a 114.2(7) . .
C11_a C13_a C14_a 121.5(9) . .
C12_a C13_a C14_a 124.1(8) . .
C15_a C14_a C13_a 116.2(9) . .
C15_a C14_a H14A_a 108.2 . .
C13_a C14_a H14A_a 108.2 . .
C15_a C14_a H14B_a 108.2 . .
C13_a C14_a H14B_a 108.2 . .
H14A_a C14_a H14B_a 107.4 . .
C14_a C15_a C16_a 112.7(7) . .
C14_a C15_a H15A_a 109.0 . .
C16_a C15_a H15A_a 109.0 . .
C14_a C15_a H15B_a 109.0 . .
C16_a C15_a H15B_a 109.0 . .
H15A_a C15_a H15B_a 107.8 . .
C17_a C16_a C15_a 113.9(6) . .
C17_a C16_a H16A_a 108.8 . .
C15_a C16_a H16A_a 108.8 . .
C17_a C16_a H16B_a 108.8 . .
C15_a C16_a H16B_a 108.8 . .
H16A_a C16_a H16B_a 107.7 . .
C18_a C17_a C19_a 117.2(7) . .
C18_a C17_a C16_a 120.4(8) . .
C19_a C17_a C16_a 122.2(8) . .
C17_a C18_a C20_a 120.6(8) . .
C17_a C18_a H18_a 119.7 . .
C20_a C18_a H18_a 119.7 . .
C17_a C19_a C21_a 119.6(8) . .
C17_a C19_a H19_a 120.2 . .
C21_a C19_a H19_a 120.2 . .
N2_a C20_a C18_a 121.5(9) . .
N2_a C20_a H20_a 119.2 . .
C18_a C20_a H20_a 119.2 . .
N2_a C21_a C19_a 121.9(8) . .
N2_a C21_a H21_a 119.0 . .
C19_a C21_a H21_a 119.0 . .
C9_a N1_a C10_a 115.7(9) . .
C9_a N1_a Co1 118.1(6) . .
C10_a N1_a Co1 125.3(7) . .
C20_a N2_a C21_a 119.1(8) . .
C20_a N2_a Co2 121.1(6) . 1_665
C21_a N2_a Co2 117.8(6) . 1_665
N1B_b C9B_b C11B_b 123.3(14) . .
N1B_b C9B_b H9B_b 118.3 . .
C11B_b C9B_b H9B_b 118.3 . .
N1B_b C10B_b C12B_b 122.1(10) . .
N1B_b C10B_b H10B_b 118.9 . .
C12B_b C10B_b H10B_b 118.9 . .
C13B_b C11B_b C9B_b 122.2(13) . .
C13B_b C11B_b H11B_b 118.9 . .
C9B_b C11B_b H11B_b 118.9 . .
C13B_b C12B_b C10B_b 121.1(10) . .
C13B_b C12B_b H12B_b 119.4 . .
C10B_b C12B_b H12B_b 119.4 . .
C11B_b C13B_b C12B_b 112.6(12) . .
C11B_b C13B_b C14B_b 123.1(12) . .
C12B_b C13B_b C14B_b 120.6(12) . .
C15B_b C14B_b C13B_b 112.2(12) . .
C15B_b C14B_b H14C_b 109.2 . .
C13B_b C14B_b H14C_b 109.2 . .
C15B_b C14B_b H14D_b 109.2 . .
C13B_b C14B_b H14D_b 109.2 . .
H14C_b C14B_b H14D_b 107.9 . .
C14B_b C15B_b C16B_b 116.2(10) . .
C14B_b C15B_b H15C_b 108.2 . .
C16B_b C15B_b H15C_b 108.2 . .
C14B_b C15B_b H15D_b 108.2 . .
C16B_b C15B_b H15D_b 108.2 . .
H15C_b C15B_b H15D_b 107.4 . .
C17B_b C16B_b C15B_b 113.6(10) . .
C17B_b C16B_b H16C_b 108.8 . .
C15B_b C16B_b H16C_b 108.8 . .
C17B_b C16B_b H16D_b 108.8 . .
C15B_b C16B_b H16D_b 108.8 . .
H16C_b C16B_b H16D_b 107.7 . .
C18B_b C17B_b C19B_b 116.7(10) . .
C18B_b C17B_b C16B_b 122.8(10) . .
C19B_b C17B_b C16B_b 119.8(10) . .
C20B_b C18B_b C17B_b 120.5(11) . .
C20B_b C18B_b H18B_b 119.7 . .
C17B_b C18B_b H18B_b 119.7 . .
C21B_b C19B_b C17B_b 118.2(10) . .
C21B_b C19B_b H19B_b 120.9 . .
C17B_b C19B_b H19B_b 120.9 . .
N2B_b C20B_b C18B_b 123.7(13) . .
N2B_b C20B_b H20B_b 118.1 . .
C18B_b C20B_b H20B_b 118.1 . .
N2B_b C21B_b C19B_b 124.0(12) . .
N2B_b C21B_b H21B_b 118.0 . .
C19B_b C21B_b H21B_b 118.0 . .
C9B_b N1B_b C10B_b 114.8(11) . .
C9B_b N1B_b Co1 122.5(9) . .
C10B_b N1B_b Co1 121.4(10) . .
C21B_b N2B_b C20B_b 115.3(13) . .
C21B_b N2B_b Co2 127.3(11) . 1_665
C20B_b N2B_b Co2 117.4(10) . 1_665
N1C_c C9C_c C11C_c 124.7(17) . .
N1C_c C9C_c H9C_c 117.6 . .
C11C_c C9C_c H9C_c 117.6 . .
N1C_c C10C_c C12C_c 124.0(13) . .
N1C_c C10C_c H10C_c 118.0 . .
C12C_c C10C_c H10C_c 118.0 . .
C13C_c C11C_c C9C_c 119.4(16) . .
C13C_c C11C_c H11C_c 120.3 . .
C9C_c C11C_c H11C_c 120.3 . .
C13C_c C12C_c C10C_c 120.7(12) . .
C13C_c C12C_c H12C_c 119.6 . .
C10C_c C12C_c H12C_c 119.6 . .
C12C_c C13C_c C11C_c 114.3(15) . .
C12C_c C13C_c C14C_c 117.9(13) . .
C11C_c C13C_c C14C_c 126.6(14) . .
C15C_c C14C_c C13C_c 113.6(10) . .
C15C_c C14C_c H14E_c 108.8 . .
C13C_c C14C_c H14E_c 108.8 . .
C15C_c C14C_c H14F_c 108.8 . .
C13C_c C14C_c H14F_c 108.8 . .
H14E_c C14C_c H14F_c 107.7 . .
C14C_c C15C_c C16C_c 114.9(10) . .
C14C_c C15C_c H15E_c 108.5 . .
C16C_c C15C_c H15E_c 108.5 . .
C14C_c C15C_c H15F_c 108.5 . .
C16C_c C15C_c H15F_c 108.5 . .
H15E_c C15C_c H15F_c 107.5 . .
C17C_c C16C_c C15C_c 114.4(10) . .
C17C_c C16C_c H16E_c 108.7 . .
C15C_c C16C_c H16E_c 108.7 . .
C17C_c C16C_c H16F_c 108.7 . .
C15C_c C16C_c H16F_c 108.7 . .
H16E_c C16C_c H16F_c 107.6 . .
C18C_c C17C_c C19C_c 116.2(9) . .
C18C_c C17C_c C16C_c 125.3(11) . .
C19C_c C17C_c C16C_c 118.4(10) . .
C17C_c C18C_c C20C_c 119.4(11) . .
C17C_c C18C_c H18C_c 120.3 . .
C20C_c C18C_c H18C_c 120.3 . .
C21C_c C19C_c C17C_c 120.7(12) . .
C21C_c C19C_c H19C_c 119.7 . .
C17C_c C19C_c H19C_c 119.7 . .
N2C_c C20C_c C18C_c 123.3(12) . .
N2C_c C20C_c H20C_c 118.3 . .
C18C_c C20C_c H20C_c 118.3 . .
N2C_c C21C_c C19C_c 125.2(13) . .
N2C_c C21C_c H21C_c 117.4 . .
C19C_c C21C_c H21C_c 117.4 . .
C9C_c N1C_c C10C_c 111.9(16) . .
C9C_c N1C_c Co1 116.8(11) . .
C10C_c N1C_c Co1 128.8(15) . .
C21C_c N2C_c C20C_c 114.6(11) . .
C21C_c N2C_c Co2 124.0(9) . 1_665
C20C_c N2C_c Co2 118.7(9) . 1_665

loop_
_geom_bond_atom_site_label_1
_geom_bond_atom_site_label_2
_geom_bond_distance
_geom_bond_site_symmetry_2
C1 O1 1.237(3) .
C1 O2 1.272(3) .
C1 C2 1.519(3) .
C2 C4 1.381(3) .
C2 C3 1.401(3) .
C3 C5 1.390(3) .
C3 S1 1.784(2) .
C4 C6 1.377(3) .
C4 H4 0.9300 .
C5 C7 1.384(3) .
C5 H5 0.9300 .
C6 C7 1.386(3) .
C6 H6 0.9300 .
C7 C8 1.504(3) .
C8 O3 1.252(3) .
C8 O4 1.267(3) .
C8 Co1 2.513(3) .
O1 Co2 2.0933(17) .
O2 Co1 2.0064(17) 1_455
O3 Co1 2.2368(18) .
O4 Co1 2.1338(18) .
O5 S1 1.4766(19) .
O5 Co2 2.1156(17) .
O6 S1 1.4457(19) .
O7 S1 1.442(2) .
Co1 O2 2.0064(17) 1_655
Co1 N4C_c 2.066(17) 1_545
Co1 N1C_c 2.152(17) .
Co1 N3C_c 2.155(19) .
Co1 N1B_b 2.158(11) .
Co1 N3_a 2.159(11) .
Co1 N3B_b 2.169(12) .
Co1 N4B_b 2.180(18) 1_545
Co1 N4_a 2.203(10) 1_545
Co1 N1_a 2.203(9) .
Co2 N2C_c 2.078(11) 2_575
Co2 N2C_c 2.078(11) 1_445
Co2 O1 2.0933(17) 2_465
Co2 O5 2.1156(17) 2_465
Co2 N2B_b 2.130(15) 2_575
Co2 N2B_b 2.130(15) 1_445
Co2 N2_a 2.161(8) 1_445
Co2 N2_a 2.161(8) 2_575
C22_a N3_a 1.342(9) .
C22_a C24_a 1.377(8) .
C22_a H22_a 0.9300 .
C23_a N3_a 1.340(9) .
C23_a C25_a 1.370(8) .
C23_a H23_a 0.9300 .
C24_a C26_a 1.373(9) .
C24_a H24_a 0.9300 .
C25_a C26_a 1.391(10) .
C25_a H25_a 0.9300 .
C26_a C27_a 1.501(7) .
C27_a C28_a 1.546(7) .
C27_a H27A_a 0.9700 .
C27_a H27B_a 0.9700 .
C28_a C29_a 1.468(10) .
C28_a H28A_a 0.9700 .
C28_a H28B_a 0.9700 .
C29_a C30_a 1.532(8) .
C29_a H29A_a 0.9700 .
C29_a H29B_a 0.9700 .
C30_a C32_a 1.353(8) .
C30_a C31_a 1.358(9) .
C31_a C33_a 1.401(9) .
C31_a H31_a 0.9300 .
C32_a C34_a 1.378(8) .
C32_a H32_a 0.9300 .
C33_a N4_a 1.334(8) .
C33_a H33_a 0.9300 .
C34_a N4_a 1.317(9) .
C34_a H34_a 0.9300 .
N4_a Co1 2.203(10) 1_565
C22B_b N3B_b 1.338(12) .
C22B_b C24B_b 1.375(11) .
C22B_b H22B_b 0.9300 .
C23B_b N3B_b 1.317(12) .
C23B_b C25B_b 1.341(11) .
C23B_b H23B_b 0.9300 .
C24B_b C26B_b 1.388(12) .
C24B_b H24B_b 0.9300 .
C25B_b C26B_b 1.390(13) .
C25B_b H25B_b 0.9300 .
C26B_b C27B_b 1.517(11) .
C27B_b C28B_b 1.543(12) .
C27B_b H27C_b 0.9700 .
C27B_b H27D_b 0.9700 .
C28B_b C29B_b 1.448(13) .
C28B_b H28C_b 0.9700 .
C28B_b H28D_b 0.9700 .
C29B_b C30B_b 1.532(12) .
C29B_b H29C_b 0.9700 .
C29B_b H29D_b 0.9700 .
C30B_b C31B_b 1.345(12) .
C30B_b C32B_b 1.386(12) .
C31B_b C33B_b 1.392(12) .
C31B_b H31B_b 0.9300 .
C32B_b C34B_b 1.370(11) .
C32B_b H32B_b 0.9300 .
C33B_b N4B_b 1.344(12) .
C33B_b H33B_b 0.9300 .
C34B_b N4B_b 1.328(14) .
C34B_b H34B_b 0.9300 .
N4B_b Co1 2.180(18) 1_565
C22C_c N3C_c 1.347(13) .
C22C_c C24C_c 1.372(13) .
C22C_c H22C_c 0.9300 .
C23C_c N3C_c 1.336(14) .
C23C_c C25C_c 1.391(13) .
C23C_c H23C_c 0.9300 .
C24C_c C26C_c 1.374(12) .
C24C_c H24C_c 0.9300 .
C25C_c C26C_c 1.392(13) .
C25C_c H25C_c 0.9300 .
C26C_c C27C_c 1.506(11) .
C27C_c C28C_c 1.533(13) .
C27C_c H27E_c 0.9700 .
C27C_c H27F_c 0.9700 .
C28C_c C29C_c 1.421(14) .
C28C_c H28E_c 0.9700 .
C28C_c H28F_c 0.9700 .
C29C_c C30C_c 1.526(12) .
C29C_c H29E_c 0.9700 .
C29C_c H29F_c 0.9700 .
C30C_c C31C_c 1.329(13) .
C30C_c C32C_c 1.403(13) .
C31C_c C33C_c 1.377(13) .
C31C_c H31C_c 0.9300 .
C32C_c C34C_c 1.394(13) .
C32C_c H32C_c 0.9300 .
C33C_c N4C_c 1.319(12) .
C33C_c H33C_c 0.9300 .
C34C_c N4C_c 1.318(14) .
C34C_c H34C_c 0.9300 .
N4C_c Co1 2.066(17) 1_565
C9_a N1_a 1.313(9) .
C9_a C11_a 1.369(8) .
C9_a H9_a 0.9300 .
C10_a N1_a 1.352(8) .
C10_a C12_a 1.381(7) .
C10_a H10_a 0.9300 .
C11_a C13_a 1.361(9) .
C11_a H11_a 0.9300 .
C12_a C13_a 1.401(10) .
C12_a H12_a 0.9300 .
C13_a C14_a 1.510(8) .
C14_a C15_a 1.497(9) .
C14_a H14A_a 0.9700 .
C14_a H14B_a 0.9700 .
C15_a C16_a 1.521(8) .
C15_a H15A_a 0.9700 .
C15_a H15B_a 0.9700 .
C16_a C17_a 1.501(8) .
C16_a H16A_a 0.9700 .
C16_a H16B_a 0.9700 .
C17_a C18_a 1.376(10) .
C17_a C19_a 1.380(9) .
C18_a C20_a 1.381(8) .
C18_a H18_a 0.9300 .
C19_a C21_a 1.389(8) .
C19_a H19_a 0.9300 .
C20_a N2_a 1.326(9) .
C20_a H20_a 0.9300 .
C21_a N2_a 1.332(8) .
C21_a H21_a 0.9300 .
N2_a Co2 2.161(8) 1_665
C9B_b N1B_b 1.318(13) .
C9B_b C11B_b 1.379(11) .
C9B_b H9B_b 0.9300 .
C10B_b N1B_b 1.366(13) .
C10B_b C12B_b 1.395(11) .
C10B_b H10B_b 0.9300 .
C11B_b C13B_b 1.373(14) .
C11B_b H11B_b 0.9300 .
C12B_b C13B_b 1.388(13) .
C12B_b H12B_b 0.9300 .
C13B_b C14B_b 1.514(12) .
C14B_b C15B_b 1.484(12) .
C14B_b H14C_b 0.9700 .
C14B_b H14D_b 0.9700 .
C15B_b C16B_b 1.525(12) .
C15B_b H15C_b 0.9700 .
C15B_b H15D_b 0.9700 .
C16B_b C17B_b 1.512(11) .
C16B_b H16C_b 0.9700 .
C16B_b H16D_b 0.9700 .
C17B_b C18B_b 1.368(12) .
C17B_b C19B_b 1.401(12) .
C18B_b C20B_b 1.362(11) .
C18B_b H18B_b 0.9300 .
C19B_b C21B_b 1.396(12) .
C19B_b H19B_b 0.9300 .
C20B_b N2B_b 1.348(13) .
C20B_b H20B_b 0.9300 .
C21B_b N2B_b 1.335(12) .
C21B_b H21B_b 0.9300 .
N2B_b Co2 2.130(15) 1_665
C9C_c N1C_c 1.321(14) .
C9C_c C11C_c 1.395(13) .
C9C_c H9C_c 0.9300 .
C10C_c N1C_c 1.362(14) .
C10C_c C12C_c 1.364(12) .
C10C_c H10C_c 0.9300 .
C11C_c C13C_c 1.372(13) .
C11C_c H11C_c 0.9300 .
C12C_c C13C_c 1.363(14) .
C12C_c H12C_c 0.9300 .
C13C_c C14C_c 1.515(12) .
C14C_c C15C_c 1.492(13) .
C14C_c H14E_c 0.9700 .
C14C_c H14F_c 0.9700 .
C15C_c C16C_c 1.535(12) .
C15C_c H15E_c 0.9700 .
C15C_c H15F_c 0.9700 .
C16C_c C17C_c 1.508(11) .
C16C_c H16E_c 0.9700 .
C16C_c H16F_c 0.9700 .
C17C_c C18C_c 1.371(12) .
C17C_c C19C_c 1.378(12) .
C18C_c C20C_c 1.403(12) .
C18C_c H18C_c 0.9300 .
C19C_c C21C_c 1.367(12) .
C19C_c H19C_c 0.9300 .
C20C_c N2C_c 1.362(13) .
C20C_c H20C_c 0.9300 .
C21C_c N2C_c 1.317(12) .
C21C_c H21C_c 0.9300 .
N2C_c Co2 2.079(11) 1_665

loop_
_geom_torsion_atom_site_label_1
_geom_torsion_atom_site_label_2
_geom_torsion_atom_site_label_3
_geom_torsion_atom_site_label_4
_geom_torsion
_geom_torsion_site_symmetry_4
O1 C1 C2 C4 121.8(3) .
O2 C1 C2 C4 -53.3(3) .
O1 C1 C2 C3 -60.0(4) .
O2 C1 C2 C3 124.9(3) .
C4 C2 C3 C5 1.3(4) .
C1 C2 C3 C5 -176.8(2) .
C4 C2 C3 S1 -179.9(2) .
C1 C2 C3 S1 1.9(4) .
C3 C2 C4 C6 -1.8(4) .
C1 C2 C4 C6 176.5(3) .
C2 C3 C5 C7 0.2(4) .
S1 C3 C5 C7 -178.6(2) .
C2 C4 C6 C7 0.6(4) .
C3 C5 C7 C6 -1.3(4) .
C3 C5 C7 C8 176.2(2) .
C4 C6 C7 C5 0.9(4) .
C4 C6 C7 C8 -176.6(3) .
C5 C7 C8 O3 23.6(4) .
C6 C7 C8 O3 -158.9(3) .
C5 C7 C8 O4 -156.6(3) .
C6 C7 C8 O4 20.9(4) .
O2 C1 O1 Co2 -170.43(17) .
C2 C1 O1 Co2 15.1(4) .
O1 C1 O2 Co1 -16.0(4) 1_455
C2 C1 O2 Co1 158.92(16) 1_455
O4 C8 O3 Co1 0.4(3) .
C7 C8 O3 Co1 -179.8(2) .
O3 C8 O4 Co1 -0.4(3) .
C7 C8 O4 Co1 179.8(2) .
Co2 O5 S1 O7 51.24(17) .
Co2 O5 S1 O6 -177.55(12) .
Co2 O5 S1 C3 -64.23(15) .
C5 C3 S1 O7 133.5(2) .
C2 C3 S1 O7 -45.2(2) .
C5 C3 S1 O6 10.6(2) .
C2 C3 S1 O6 -168.2(2) .
C5 C3 S1 O5 -106.6(2) .
C2 C3 S1 O5 74.6(2) .
N3_a C22_a C24_a C26_a -1.0(13) .
N3_a C23_a C25_a C26_a 0.0(13) .
C22_a C24_a C26_a C25_a 4.7(14) .
C22_a C24_a C26_a C27_a -176.0(10) .
C23_a C25_a C26_a C24_a -4.2(14) .
C23_a C25_a C26_a C27_a 176.5(10) .
C24_a C26_a C27_a C28_a 94.8(12) .
C25_a C26_a C27_a C28_a -86.0(13) .
C26_a C27_a C28_a C29_a -75.6(11) .
C27_a C28_a C29_a C30_a -179.1(7) .
C28_a C29_a C30_a C32_a 53.8(12) .
C28_a C29_a C30_a C31_a -137.2(9) .
C32_a C30_a C31_a C33_a -8.3(13) .
C29_a C30_a C31_a C33_a -178.0(9) .
C31_a C30_a C32_a C34_a 9.0(13) .
C29_a C30_a C32_a C34_a 179.0(9) .
C30_a C31_a C33_a N4_a -1.9(16) .
C30_a C32_a C34_a N4_a 0.4(16) .
C25_a C23_a N3_a C22_a 3.7(11) .
C25_a C23_a N3_a Co1 -158.9(9) .
C24_a C22_a N3_a C23_a -3.1(10) .
C24_a C22_a N3_a Co1 158.4(10) .
C32_a C34_a N4_a C33_a -10.7(16) .
C32_a C34_a N4_a Co1 175.9(8) 1_565
C31_a C33_a N4_a C34_a 11.2(16) .
C31_a C33_a N4_a Co1 -175.3(8) 1_565
N3B_b C22B_b C24B_b C26B_b 1(2) .
N3B_b C23B_b C25B_b C26B_b -2(2) .
C22B_b C24B_b C26B_b C25B_b 2(2) .
C22B_b C24B_b C26B_b C27B_b -174.6(16) .
C23B_b C25B_b C26B_b C24B_b -1(3) .
C23B_b C25B_b C26B_b C27B_b 175.5(13) .
C24B_b C26B_b C27B_b C28B_b 106(2) .
C25B_b C26B_b C27B_b C28B_b -70(2) .
C26B_b C27B_b C28B_b C29B_b -56.4(19) .
C27B_b C28B_b C29B_b C30B_b -172.6(13) .
C28B_b C29B_b C30B_b C31B_b -141.5(15) .
C28B_b C29B_b C30B_b C32B_b 39(2) .
C32B_b C30B_b C31B_b C33B_b 0.8(15) .
C29B_b C30B_b C31B_b C33B_b -178.7(14) .
C31B_b C30B_b C32B_b C34B_b -3.7(19) .
C29B_b C30B_b C32B_b C34B_b 175.7(17) .
C30B_b C31B_b C33B_b N4B_b 7(2) .
C30B_b C32B_b C34B_b N4B_b -1(2) .
C25B_b C23B_b N3B_b C22B_b 3.8(16) .
C25B_b C23B_b N3B_b Co1 -164.7(11) .
C24B_b C22B_b N3B_b C23B_b -3.3(15) .
C24B_b C22B_b N3B_b Co1 164.6(11) .
C32B_b C34B_b N4B_b C33B_b 7(2) .
C32B_b C34B_b N4B_b Co1 173.3(17) 1_565
C31B_b C33B_b N4B_b C34B_b -11(2) .
C31B_b C33B_b N4B_b Co1 -176.5(13) 1_565
N3C_c C22C_c C24C_c C26C_c -0.5(7) .
N3C_c C23C_c C25C_c C26C_c 0.3(7) .
C22C_c C24C_c C26C_c C25C_c 0.7(9) .
C22C_c C24C_c C26C_c C27C_c -174.5(13) .
C23C_c C25C_c C26C_c C24C_c -0.6(8) .
C23C_c C25C_c C26C_c C27C_c 174.9(13) .
C24C_c C26C_c C27C_c C28C_c 98.6(16) .
C25C_c C26C_c C27C_c C28C_c -76.5(17) .
C26C_c C27C_c C28C_c C29C_c -45(2) .
C27C_c C28C_c C29C_c C30C_c 176.8(15) .
C28C_c C29C_c C30C_c C31C_c -170.3(17) .
C28C_c C29C_c C30C_c C32C_c 13(3) .
C32C_c C30C_c C31C_c C33C_c -0.9(17) .
C29C_c C30C_c C31C_c C33C_c -178.1(19) .
C31C_c C30C_c C32C_c C34C_c 0(2) .
C29C_c C30C_c C32C_c C34C_c 177(2) .
C30C_c C31C_c C33C_c N4C_c 5(3) .
C30C_c C32C_c C34C_c N4C_c -3(3) .
C25C_c C23C_c N3C_c C22C_c -0.1(3) .
C25C_c C23C_c N3C_c Co1 -159.2(16) .
C24C_c C22C_c N3C_c C23C_c 0.2(3) .
C24C_c C22C_c N3C_c Co1 160.5(15) .
C32C_c C34C_c N4C_c C33C_c 6(3) .
C32C_c C34C_c N4C_c Co1 179(2) 1_565
C31C_c C33C_c N4C_c C34C_c -8(3) .
C31C_c C33C_c N4C_c Co1 -180.0(18) 1_565
N1_a C9_a C11_a C13_a 2(3) .
N1_a C10_a C12_a C13_a -3(2) .
C9_a C11_a C13_a C12_a -3(3) .
C9_a C11_a C13_a C14_a -177.7(18) .
C10_a C12_a C13_a C11_a 3(3) .
C10_a C12_a C13_a C14_a 178.1(16) .
C11_a C13_a C14_a C15_a -44(3) .
C12_a C13_a C14_a C15_a 141.6(19) .
C13_a C14_a C15_a C16_a -178.3(12) .
C14_a C15_a C16_a C17_a 64.8(11) .
C15_a C16_a C17_a C18_a 86.7(9) .
C15_a C16_a C17_a C19_a -98.1(8) .
C19_a C17_a C18_a C20_a 0.0(2) .
C16_a C17_a C18_a C20_a 175.5(8) .
C18_a C17_a C19_a C21_a -0.1(3) .
C16_a C17_a C19_a C21_a -175.4(8) .
C17_a C18_a C20_a N2_a 0.0(3) .
C17_a C19_a C21_a N2_a 0.1(4) .
C11_a C9_a N1_a C10_a -1(2) .
C11_a C9_a N1_a Co1 -171.4(11) .
C12_a C10_a N1_a C9_a 2.0(19) .
C12_a C10_a N1_a Co1 171.1(8) .
C18_a C20_a N2_a C21_a 0.1(3) .
C18_a C20_a N2_a Co2 -163.4(6) 1_665
C19_a C21_a N2_a C20_a -0.1(4) .
C19_a C21_a N2_a Co2 163.9(6) 1_665
N1B_b C9B_b C11B_b C13B_b -7(4) .
N1B_b C10B_b C12B_b C13B_b -1(2) .
C9B_b C11B_b C13B_b C12B_b 19(4) .
C9B_b C11B_b C13B_b C14B_b 178(2) .
C10B_b C12B_b C13B_b C11B_b -15(3) .
C10B_b C12B_b C13B_b C14B_b -174.4(15) .
C11B_b C13B_b C14B_b C15B_b -30(3) .
C12B_b C13B_b C14B_b C15B_b 127.1(19) .
C13B_b C14B_b C15B_b C16B_b 170.7(13) .
C14B_b C15B_b C16B_b C17B_b 56.4(17) .
C15B_b C16B_b C17B_b C18B_b 71.7(17) .
C15B_b C16B_b C17B_b C19B_b -98.1(14) .
C19B_b C17B_b C18B_b C20B_b -9(2) .
C16B_b C17B_b C18B_b C20B_b -178.6(16) .
C18B_b C17B_b C19B_b C21B_b 11.3(18) .
C16B_b C17B_b C19B_b C21B_b -178.3(12) .
C17B_b C18B_b C20B_b N2B_b -3(3) .
C17B_b C19B_b C21B_b N2B_b -3(2) .
C11B_b C9B_b N1B_b C10B_b -11(3) .
C11B_b C9B_b N1B_b Co1 -178(2) .
C12B_b C10B_b N1B_b C9B_b 14(2) .
C12B_b C10B_b N1B_b Co1 -178.6(10) .
C19B_b C21B_b N2B_b C20B_b -9(3) .
C19B_b C21B_b N2B_b Co2 171.0(12) 1_665
C18B_b C20B_b N2B_b C21B_b 12(3) .
C18B_b C20B_b N2B_b Co2 -167.8(17) 1_665
N1C_c C9C_c C11C_c C13C_c 6(7) .
N1C_c C10C_c C12C_c C13C_c 7(4) .
C10C_c C12C_c C13C_c C11C_c 14(5) .
C10C_c C12C_c C13C_c C14C_c -178(2) .
C9C_c C11C_c C13C_c C12C_c -19(6) .
C9C_c C11C_c C13C_c C14C_c 174(4) .
C12C_c C13C_c C14C_c C15C_c -178(3) .
C11C_c C13C_c C14C_c C15C_c -12(5) .
C13C_c C14C_c C15C_c C16C_c 174(2) .
C14C_c C15C_c C16C_c C17C_c 59.3(17) .
C15C_c C16C_c C17C_c C18C_c 65.5(17) .
C15C_c C16C_c C17C_c C19C_c -111.6(13) .
C19C_c C17C_c C18C_c C20C_c -8(2) .
C16C_c C17C_c C18C_c C20C_c 174.8(17) .
C18C_c C17C_c C19C_c C21C_c 3.4(18) .
C16C_c C17C_c C19C_c C21C_c -179.2(13) .
C17C_c C18C_c C20C_c N2C_c 9(3) .
C17C_c C19C_c C21C_c N2C_c 1(2) .
C11C_c C9C_c N1C_c C10C_c 14(6) .
C11C_c C9C_c N1C_c Co1 178(4) .
C12C_c C10C_c N1C_c C9C_c -20(4) .
C12C_c C10C_c N1C_c Co1 178.6(18) .
C19C_c C21C_c N2C_c C20C_c -1(2) .
C19C_c C21C_c N2C_c Co2 160.4(13) 1_665
C18C_c C20C_c N2C_c C21C_c -4(3) .
C18C_c C20C_c N2C_c Co2 -166.6(17) 1_665
